data_7250216
loop_
_publ_author_name
'H\"ofmann, Lea'
'W\"olper, Christoph'
'Huber, Alexander'
'Siera, Hannah'
'Daniliuc, Constantin G.'
'Haberhauer, Gebhard'
'Voskuhl, Jens'

_publ_section_title
;
 Tuning carbonyl interactions in dibenzochalcogenophenes
;
_journal_issue 18
_journal_name_full CrystEngComm
_journal_page_first 2902
_journal_page_last 2909
_journal_paper_doi 10.1039/D4CE01248H
_journal_volume 27
_journal_year 2025
_chemical_formula_moiety 'C20 H12 F3 I O4 S, C3 H6 O'
_chemical_formula_sum 'C23 H18 F3 I O5 S'
_chemical_formula_weight 590.33
_space_group_crystal_system monoclinic
_space_group_IT_number 15
_space_group_name_Hall '-C 2yc'
_space_group_name_H-M_alt 'C 1 2/c 1'
_atom_sites_solution_hydrogens geom
_atom_sites_solution_primary direct
_audit_creation_method 'APEX5 v2023.9-2'
_audit_update_record
;
2025-01-28 deposited with the CCDC.	2025-04-03 downloaded from the CCDC.
;
_cell_angle_alpha 90
_cell_angle_beta 106.7090(10)
_cell_angle_gamma 90
_cell_formula_units_Z 8
_cell_length_a 32.0840(11)
_cell_length_b 6.2079(2)
_cell_length_c 21.7596(7)
_cell_measurement_reflns_used 9939
_cell_measurement_temperature 102.(2)
_cell_measurement_theta_max 66.7493
_cell_measurement_theta_min 6.0952
_cell_volume 4151.0(2)
_computing_cell_refinement 'SAINT V8.40B (Bruker AXS LLC, 2019)'
_computing_data_collection 'Bruker APEX4 v2021.4-0 Photon III'
_computing_data_reduction 'SAINT V8.40B (Bruker AXS LLC, 2019)'
_computing_molecular_graphics 'shelXle (C.B. Huebschle, rev 1242)'
_computing_publication_material 'SHELXT 2018/2 (Sheldrick, 2018)'
_computing_structure_refinement 'SHELXL-2018/3 (Sheldrick, 2018)'
_computing_structure_solution 'SHELXT 2018/2 (Sheldrick, 2018)'
_diffrn_ambient_temperature 102.(2)
_diffrn_detector_area_resol_mean 7.3910
_diffrn_measured_fraction_theta_full 0.992
_diffrn_measured_fraction_theta_max 0.992
_diffrn_measurement_device 'Bruker D8 Venture Photon III'
_diffrn_measurement_device_type 'single crystal diffractometer'
_diffrn_measurement_method 'phi/omega scans'
_diffrn_radiation_monochromator 'MX mirror'
_diffrn_radiation_probe 'single crystal'
_diffrn_radiation_type CuK\a
_diffrn_radiation_wavelength 1.54178
_diffrn_reflns_av_R_equivalents 0.0490
_diffrn_reflns_av_unetI/netI 0.0275
_diffrn_reflns_limit_h_max 38
_diffrn_reflns_limit_h_min -38
_diffrn_reflns_limit_k_max 7
_diffrn_reflns_limit_k_min -7
_diffrn_reflns_limit_l_max 25
_diffrn_reflns_limit_l_min -25
_diffrn_reflns_number 33596
_diffrn_reflns_theta_full 66.77
_diffrn_reflns_theta_max 66.77
_diffrn_reflns_theta_min 4.39
_diffrn_source 'Cu ImS'
_diffrn_source_type 'micro focus tube'
_exptl_absorpt_coefficient_mu 13.638
_exptl_absorpt_correction_T_max 0.41
_exptl_absorpt_correction_T_min 0.14
_exptl_absorpt_correction_type multi-scan
_exptl_absorpt_process_details
;
Krause, L., Herbst-Irmer, R., Sheldrick, G. M., Stalke, D. (2015).
"Comparison of silver and molybdenum microfocus X-ray sources for
single-crystal structure determination"
J. Appl. Cryst. 48, 3-10. doi:10.1107/S1600576714022985
;
_exptl_crystal_colour colourless
_exptl_crystal_density_diffrn 1.889
_exptl_crystal_density_method 'not measured'
_exptl_crystal_description block
_exptl_crystal_F_000 2336
_exptl_crystal_size_max 0.234
_exptl_crystal_size_mid 0.085
_exptl_crystal_size_min 0.079
_refine_diff_density_max 0.704
_refine_diff_density_min -0.766
_refine_ls_extinction_method none
_refine_ls_goodness_of_fit_ref 1.063
_refine_ls_hydrogen_treatment constr
_refine_ls_matrix_type full
_refine_ls_number_parameters 262
_refine_ls_number_reflns 3666
_refine_ls_number_restraints 162
_refine_ls_restrained_S_all 1.064
_refine_ls_R_factor_all 0.0310
_refine_ls_R_factor_gt 0.0284
_refine_ls_shift/su_max 0.004
_refine_ls_shift/su_mean 0.000
_refine_ls_structure_factor_coef Fsqd
_refine_ls_weighting_details 'w=1/[\s^2^(Fo^2^)+(0.0403P)^2^+10.8751P] where P=(Fo^2^+2Fc^2^)/3'
_refine_ls_weighting_scheme calc
_refine_ls_wR_factor_gt 0.0740
_refine_ls_wR_factor_ref 0.0759
_reflns_Friedel_coverage 0.000
_reflns_number_gt 3373
_reflns_number_total 3666
_reflns_threshold_expression 'I > 2\s(I)'
_cod_data_source_file d4ce01248h2.cif
_cod_data_source_block dan10578
_cod_depositor_comments
;
The following automatic conversions were performed:

data item '_exptl_absorpt_correction_type' value 'Multi-Scan' was
changed to 'multi-scan' in accordance with the
/home/data/users/saulius/crontab/automatic-downloads/rss-feeds/RSC/lib/dictionaries/cif_core.dic
dictionary named 'cif_core.dic' version 2.4.2 last updated on
2011-04-26.

Automatic conversion script
Id: cif_fix_values 8170 2020-07-09 18:12:32Z antanas 

 Adding full bibliography for 7250216--7250224.cif.
;
_cod_database_code 7250216

loop_
_space_group_symop_operation_xyz
'x, y, z'
'-x, y, -z+1/2'
'x+1/2, y+1/2, z'
'-x+1/2, y+1/2, -z+1/2'
'-x, -y, -z'
'x, -y, z-1/2'
'-x+1/2, -y+1/2, -z'
'x+1/2, -y+1/2, z-1/2'

loop_
_atom_site_type_symbol
_atom_site_label
_atom_site_fract_x
_atom_site_fract_y
_atom_site_fract_z
_atom_site_U_iso_or_equiv
_atom_site_adp_type
_atom_site_calc_flag
_atom_site_refinement_flags_adp
_atom_site_refinement_flags_occupancy
_atom_site_refinement_flags_posn
_atom_site_occupancy
_atom_site_disorder_assembly
_atom_site_disorder_group
I I1 0.68589(2) 0.50945(3) 0.52659(2) 0.02173(9) Uani d . . . 1 . .
O O1 0.58982(7) -0.2510(4) 0.53480(11) 0.0322(5) Uani d U . . 1 . .
O O2 0.70935(8) 1.1278(4) 0.37021(11) 0.0374(6) Uani d U . . 1 . .
O O3 0.71149(7) 0.8881(4) 0.45934(10) 0.0269(5) Uani d U . . 1 . .
O O4 0.65827(7) 1.1799(4) 0.43295(11) 0.0333(5) Uani d U . . 1 . .
S S1 0.68601(2) 1.03313(12) 0.41078(3) 0.02208(16) Uani d . . . 1 . .
F F1 0.66685(7) 0.7042(4) 0.33266(11) 0.0556(6) Uani d U . . 1 . .
F F2 0.62088(8) 0.9651(4) 0.30777(10) 0.0503(6) Uani d U . . 1 . .
F F3 0.62141(6) 0.7567(3) 0.38711(10) 0.0424(5) Uani d U . . 1 . .
C C1 0.69960(9) 0.7111(5) 0.60728(13) 0.0210(6) Uani d U . . 1 . .
C C2 0.72559(9) 0.8902(5) 0.61502(14) 0.0233(6) Uani d U . . 1 . .
H H2 0.739178 0.931726 0.583398 0.028000 Uiso calc U . R 1 . .
C C3 0.73124(11) 1.0085(4) 0.67104(16) 0.0238(7) Uani d U . . 1 . .
H H3 0.748756 1.134557 0.678008 0.029000 Uiso calc U . R 1 . .
C C4 0.71146(10) 0.9434(5) 0.71682(14) 0.0249(6) Uani d U . . 1 . .
H H4 0.715929 1.024852 0.755130 0.030000 Uiso calc U . R 1 . .
C C5 0.68525(9) 0.7615(5) 0.70771(14) 0.0242(6) Uani d U . . 1 . .
H H5 0.671828 0.719985 0.739529 0.029000 Uiso calc U . R 1 . .
C C6 0.67855(9) 0.6389(5) 0.65153(13) 0.0212(6) Uani d U . . 1 . .
C C7 0.65170(10) 0.4452(5) 0.63534(14) 0.0217(6) Uani d U . . 1 . .
C C8 0.64952(9) 0.3427(5) 0.57723(13) 0.0206(6) Uani d U . . 1 . .
C C9 0.62570(9) 0.1616(5) 0.55509(14) 0.0237(6) Uani d U . . 1 . .
H H9 0.625941 0.096672 0.515661 0.028000 Uiso calc U . R 1 . .
C C10 0.60096(10) 0.0755(5) 0.59266(15) 0.0254(6) Uani d U . . 1 . .
C C11 0.60229(10) 0.1700(5) 0.65106(15) 0.0279(7) Uani d U . . 1 . .
H H11 0.585825 0.109265 0.676721 0.033000 Uiso calc U . R 1 . .
C C12 0.62738(10) 0.3520(5) 0.67235(14) 0.0259(6) Uani d U . . 1 . .
H H12 0.628041 0.414034 0.712539 0.031000 Uiso calc U . R 1 . .
C C13 0.57553(10) -0.1256(5) 0.56717(15) 0.0264(7) Uani d U . . 1 . .
C C14 0.64684(11) 0.8562(6) 0.35729(15) 0.0321(7) Uani d U . . 1 . .
C C21 0.53306(10) -0.1655(5) 0.57962(16) 0.0316(7) Uani d U . . 1 . .
C C22 0.51664(12) -0.3759(6) 0.5724(2) 0.0426(9) Uani d U . . 1 . .
H H22 0.533781 -0.489535 0.563301 0.051000 Uiso calc U . R 1 . .
C C23 0.47584(13) -0.4200(7) 0.5785(2) 0.0520(10) Uani d U . . 1 . .
H H23 0.464991 -0.563297 0.573226 0.062000 Uiso calc U . R 1 . .
C C24 0.45079(12) -0.2563(7) 0.5921(2) 0.0492(10) Uani d U . . 1 . .
H H24 0.422948 -0.287140 0.597062 0.059000 Uiso calc U . R 1 . .
C C25 0.46634(13) -0.0469(7) 0.5984(2) 0.0468(10) Uani d U . . 1 . .
H H25 0.449028 0.066225 0.607375 0.056000 Uiso calc U . R 1 . .
C C26 0.50705(13) -0.0024(5) 0.5917(2) 0.0381(9) Uani d U . . 1 . .
H H26 0.517301 0.141933 0.595522 0.046000 Uiso calc U . R 1 . .

loop_
_atom_site_aniso_label
_atom_site_aniso_U_11
_atom_site_aniso_U_22
_atom_site_aniso_U_33
_atom_site_aniso_U_12
_atom_site_aniso_U_13
_atom_site_aniso_U_23
I1 0.02216(13) 0.02510(13) 0.02157(13) -0.00295(7) 0.01208(9) -0.00375(6)
O1 0.0264(11) 0.0278(12) 0.0433(13) -0.0013(9) 0.0116(10) -0.0003(10)
O2 0.0380(13) 0.0453(14) 0.0357(12) 0.0014(11) 0.0214(10) 0.0141(11)
O3 0.0228(10) 0.0336(12) 0.0241(10) -0.0020(9) 0.0063(8) 0.0040(9)
O4 0.0275(11) 0.0369(13) 0.0392(12) 0.0026(10) 0.0154(10) -0.0114(10)
S1 0.0218(4) 0.0277(4) 0.0193(4) 0.0002(3) 0.0099(3) -0.0001(3)
F1 0.0469(13) 0.0624(15) 0.0533(13) 0.0093(11) 0.0079(11) -0.0338(11)
F2 0.0467(13) 0.0685(15) 0.0260(11) 0.0099(11) -0.0052(10) 0.0002(10)
F3 0.0297(10) 0.0449(12) 0.0492(12) -0.0111(9) 0.0060(9) -0.0029(9)
C1 0.0201(13) 0.0257(15) 0.0178(13) 0.0004(12) 0.0064(11) -0.0006(11)
C2 0.0199(14) 0.0295(15) 0.0224(14) 0.0029(12) 0.0092(11) 0.0015(12)
C3 0.0221(15) 0.0246(16) 0.0233(16) 0.0003(11) 0.0045(13) -0.0022(11)
C4 0.0266(15) 0.0293(15) 0.0174(14) 0.0045(13) 0.0043(12) -0.0040(12)
C5 0.0231(14) 0.0312(16) 0.0197(14) 0.0055(12) 0.0080(11) 0.0009(12)
C6 0.0173(13) 0.0241(14) 0.0214(14) 0.0050(12) 0.0042(11) 0.0031(11)
C7 0.0187(14) 0.0259(14) 0.0205(14) 0.0046(12) 0.0055(11) 0.0039(12)
C8 0.0177(13) 0.0220(14) 0.0237(14) 0.0024(11) 0.0085(11) 0.0039(11)
C9 0.0194(13) 0.0255(15) 0.0277(15) 0.0004(12) 0.0092(12) 0.0032(12)
C10 0.0238(15) 0.0237(15) 0.0280(15) 0.0014(13) 0.0062(12) 0.0052(12)
C11 0.0246(14) 0.0323(16) 0.0292(15) -0.0028(13) 0.0115(12) 0.0093(13)
C12 0.0267(15) 0.0330(16) 0.0207(14) 0.0035(13) 0.0113(12) 0.0054(12)
C13 0.0210(14) 0.0256(15) 0.0318(16) 0.0001(13) 0.0063(12) 0.0082(13)
C14 0.0301(16) 0.0394(18) 0.0273(16) 0.0041(14) 0.0088(13) -0.0044(13)
C21 0.0225(15) 0.0314(16) 0.0393(17) 0.0034(13) 0.0064(13) 0.0096(14)
C22 0.0300(17) 0.0346(18) 0.064(2) -0.0016(15) 0.0152(16) 0.0005(17)
C23 0.038(2) 0.040(2) 0.080(3) -0.0117(18) 0.0206(19) 0.004(2)
C24 0.0290(17) 0.051(2) 0.071(3) 0.0000(17) 0.0204(18) 0.0078(19)
C25 0.0321(19) 0.045(2) 0.067(3) 0.0064(17) 0.0210(18) 0.0047(19)
C26 0.0282(18) 0.0341(19) 0.052(2) 0.0020(13) 0.0122(16) 0.0059(14)

loop_
_atom_type_symbol
_atom_type_description
_atom_type_scat_dispersion_real
_atom_type_scat_dispersion_imag
_atom_type_scat_source
C C 0.0181 0.0091 'International Tables Vol C Tables 4.2.6.8 and 6.1.1.4'
H H 0.0000 0.0000 'International Tables Vol C Tables 4.2.6.8 and 6.1.1.4'
F F 0.0727 0.0534 'International Tables Vol C Tables 4.2.6.8 and 6.1.1.4'
I I -0.3257 6.8362 'International Tables Vol C Tables 4.2.6.8 and 6.1.1.4'
O O 0.0492 0.0322 'International Tables Vol C Tables 4.2.6.8 and 6.1.1.4'
S S 0.3331 0.5567 'International Tables Vol C Tables 4.2.6.8 and 6.1.1.4'

loop_
_geom_angle_atom_site_label_1
_geom_angle_atom_site_label_2
_geom_angle_atom_site_label_3
_geom_angle_site_symmetry_1
_geom_angle_site_symmetry_3
_geom_angle
_geom_angle_publ_flag
C8 I1 C1 . . 82.48(11) ?
O2 S1 O3 . . 114.69(13) ?
O2 S1 O4 . . 115.18(15) ?
O3 S1 O4 . . 114.81(14) ?
O2 S1 C14 . . 103.91(15) ?
O3 S1 C14 . . 103.46(14) ?
O4 S1 C14 . . 102.45(14) ?
C2 C1 C6 . . 124.9(3) ?
C2 C1 I1 . . 124.1(2) ?
C6 C1 I1 . . 111.0(2) ?
C1 C2 C3 . . 117.2(3) ?
C1 C2 H2 . . 121.400000 ?
C3 C2 H2 . . 121.400000 ?
C4 C3 C2 . . 120.3(3) ?
C4 C3 H3 . . 119.800000 ?
C2 C3 H3 . . 119.800000 ?
C3 C4 C5 . . 121.2(3) ?
C3 C4 H4 . . 119.400000 ?
C5 C4 H4 . . 119.400000 ?
C4 C5 C6 . . 120.0(3) ?
C4 C5 H5 . . 120.000000 ?
C6 C5 H5 . . 120.000000 ?
C1 C6 C5 . . 116.3(3) ?
C1 C6 C7 . . 117.7(3) ?
C5 C6 C7 . . 126.0(3) ?
C12 C7 C8 . . 116.2(3) ?
C12 C7 C6 . . 126.1(3) ?
C8 C7 C6 . . 117.7(3) ?
C9 C8 C7 . . 124.8(3) ?
C9 C8 I1 . . 124.1(2) ?
C7 C8 I1 . . 111.1(2) ?
C8 C9 C10 . . 117.5(3) ?
C8 C9 H9 . . 121.200000 ?
C10 C9 H9 . . 121.200000 ?
C11 C10 C9 . . 120.0(3) ?
C11 C10 C13 . . 123.9(3) ?
C9 C10 C13 . . 116.1(3) ?
C12 C11 C10 . . 120.8(3) ?
C12 C11 H11 . . 119.600000 ?
C10 C11 H11 . . 119.600000 ?
C11 C12 C7 . . 120.7(3) ?
C11 C12 H12 . . 119.600000 ?
C7 C12 H12 . . 119.600000 ?
O1 C13 C21 . . 120.9(3) ?
O1 C13 C10 . . 119.1(3) ?
C21 C13 C10 . . 120.0(3) ?
F3 C14 F1 . . 107.5(3) ?
F3 C14 F2 . . 107.4(3) ?
F1 C14 F2 . . 107.0(3) ?
F3 C14 S1 . . 112.1(2) ?
F1 C14 S1 . . 111.1(2) ?
F2 C14 S1 . . 111.5(2) ?
C26 C21 C22 . . 118.4(3) ?
C26 C21 C13 . . 123.2(3) ?
C22 C21 C13 . . 118.1(3) ?
C23 C22 C21 . . 120.8(4) ?
C23 C22 H22 . . 119.600000 ?
C21 C22 H22 . . 119.600000 ?
C24 C23 C22 . . 120.1(4) ?
C24 C23 H23 . . 120.000000 ?
C22 C23 H23 . . 120.000000 ?
C23 C24 C25 . . 119.8(4) ?
C23 C24 H24 . . 120.100000 ?
C25 C24 H24 . . 120.100000 ?
C26 C25 C24 . . 120.1(4) ?
C26 C25 H25 . . 120.000000 ?
C24 C25 H25 . . 120.000000 ?
C25 C26 C21 . . 120.9(3) ?
C25 C26 H26 . . 119.600000 ?
C21 C26 H26 . . 119.600000 ?

loop_
_geom_bond_atom_site_label_1
_geom_bond_atom_site_label_2
_geom_bond_site_symmetry_2
_geom_bond_distance
_geom_bond_publ_flag
I1 C8 . 2.094(3) ?
I1 C1 . 2.097(3) ?
O1 C13 . 1.224(4) ?
O2 S1 . 1.437(2) ?
O3 S1 . 1.449(2) ?
O4 S1 . 1.450(2) ?
S1 C14 . 1.816(3) ?
F1 C14 . 1.337(4) ?
F2 C14 . 1.340(4) ?
F3 C14 . 1.332(4) ?
C1 C2 . 1.371(4) ?
C1 C6 . 1.399(4) ?
C2 C3 . 1.389(4) ?
C2 H2 . 0.950000 ?
C3 C4 . 1.386(5) ?
C3 H3 . 0.950000 ?
C4 C5 . 1.388(5) ?
C4 H4 . 0.950000 ?
C5 C6 . 1.403(4) ?
C5 H5 . 0.950000 ?
C6 C7 . 1.462(4) ?
C7 C12 . 1.397(4) ?
C7 C8 . 1.399(4) ?
C8 C9 . 1.367(4) ?
C9 C10 . 1.399(4) ?
C9 H9 . 0.950000 ?
C10 C11 . 1.389(5) ?
C10 C13 . 1.507(4) ?
C11 C12 . 1.388(5) ?
C11 H11 . 0.950000 ?
C12 H12 . 0.950000 ?
C13 C21 . 1.484(4) ?
C21 C26 . 1.385(5) ?
C21 C22 . 1.400(5) ?
C22 C23 . 1.380(5) ?
C22 H22 . 0.950000 ?
C23 C24 . 1.379(6) ?
C23 H23 . 0.950000 ?
C24 C25 . 1.385(6) ?
C24 H24 . 0.950000 ?
C25 C26 . 1.383(6) ?
C25 H25 . 0.950000 ?
C26 H26 . 0.950000 ?

loop_
_geom_torsion_atom_site_label_1
_geom_torsion_atom_site_label_2
_geom_torsion_atom_site_label_3
_geom_torsion_atom_site_label_4
_geom_torsion_site_symmetry_1
_geom_torsion_site_symmetry_2
_geom_torsion_site_symmetry_3
_geom_torsion_site_symmetry_4
_geom_torsion
_geom_torsion_publ_flag
C6 C1 C2 C3 . . . . -0.2(4) ?
I1 C1 C2 C3 . . . . 179.5(2) ?
C1 C2 C3 C4 . . . . 0.7(4) ?
C2 C3 C4 C5 . . . . -0.8(5) ?
C3 C4 C5 C6 . . . . 0.4(4) ?
C2 C1 C6 C5 . . . . -0.2(4) ?
I1 C1 C6 C5 . . . . -179.9(2) ?
C2 C1 C6 C7 . . . . 179.5(3) ?
I1 C1 C6 C7 . . . . -0.2(3) ?
C4 C5 C6 C1 . . . . 0.1(4) ?
C4 C5 C6 C7 . . . . -179.6(3) ?
C1 C6 C7 C12 . . . . -178.2(3) ?
C5 C6 C7 C12 . . . . 1.5(5) ?
C1 C6 C7 C8 . . . . 1.2(4) ?
C5 C6 C7 C8 . . . . -179.1(3) ?
C12 C7 C8 C9 . . . . -0.1(4) ?
C6 C7 C8 C9 . . . . -179.5(3) ?
C12 C7 C8 I1 . . . . 177.9(2) ?
C6 C7 C8 I1 . . . . -1.6(3) ?
C7 C8 C9 C10 . . . . 1.5(4) ?
I1 C8 C9 C10 . . . . -176.2(2) ?
C8 C9 C10 C11 . . . . -2.0(4) ?
C8 C9 C10 C13 . . . . -179.3(3) ?
C9 C10 C11 C12 . . . . 1.1(5) ?
C13 C10 C11 C12 . . . . 178.2(3) ?
C10 C11 C12 C7 . . . . 0.4(5) ?
C8 C7 C12 C11 . . . . -0.9(4) ?
C6 C7 C12 C11 . . . . 178.5(3) ?
C11 C10 C13 O1 . . . . -146.7(3) ?
C9 C10 C13 O1 . . . . 30.6(4) ?
C11 C10 C13 C21 . . . . 35.4(4) ?
C9 C10 C13 C21 . . . . -147.4(3) ?
O2 S1 C14 F3 . . . . -178.8(2) ?
O3 S1 C14 F3 . . . . 61.1(3) ?
O4 S1 C14 F3 . . . . -58.5(3) ?
O2 S1 C14 F1 . . . . 61.0(3) ?
O3 S1 C14 F1 . . . . -59.1(3) ?
O4 S1 C14 F1 . . . . -178.8(2) ?
O2 S1 C14 F2 . . . . -58.3(3) ?
O3 S1 C14 F2 . . . . -178.4(2) ?
O4 S1 C14 F2 . . . . 61.9(3) ?
O1 C13 C21 C26 . . . . -152.9(3) ?
C10 C13 C21 C26 . . . . 25.0(5) ?
O1 C13 C21 C22 . . . . 20.5(5) ?
C10 C13 C21 C22 . . . . -161.6(3) ?
C26 C21 C22 C23 . . . . -1.2(6) ?
C13 C21 C22 C23 . . . . -174.9(4) ?
C21 C22 C23 C24 . . . . -0.4(7) ?
C22 C23 C24 C25 . . . . 1.3(7) ?
C23 C24 C25 C26 . . . . -0.6(7) ?
C24 C25 C26 C21 . . . . -1.0(7) ?
C22 C21 C26 C25 . . . . 1.8(6) ?
C13 C21 C26 C25 . . . . 175.3(4) ?
